data_4125664
loop_
_publ_author_name
'Zhao, Xiangbo'
'Li, Wu'
'Wang, Junjie'
'Ma, Dawei'

_publ_section_title
;
 Convergent Route to ent-Kaurane Diterpenoids: Total Synthesis of
 Lungshengenin D and
 1\a,6\a-Diacetoxy-ent-kaura-9(11),16-dien-12,15-dione.
;
_journal_issue 8
_journal_name_full 'Journal of the American Chemical Society'
_journal_page_first 2932
_journal_page_last 2935
_journal_paper_doi 10.1021/jacs.7b00140
_journal_volume 139
_journal_year 2017
_chemical_absolute_configuration unk
_chemical_formula_sum 'C20 H24 O4'
_chemical_formula_weight 328.39
_chemical_name_systematic
; 
 ? 
;
_space_group_crystal_system monoclinic
_space_group_IT_number 4
_space_group_name_Hall 'P 2yb'
_space_group_name_H-M_alt 'P 1 21 1'
_symmetry_space_group_name_Hall 'P 2yb'
_symmetry_space_group_name_H-M 'P 1 21 1'
_atom_sites_solution_hydrogens geom
_audit_creation_method SHELXL-2013
_cell_angle_alpha 90
_cell_angle_beta 109.494(4)
_cell_angle_gamma 90
_cell_formula_units_Z 2
_cell_length_a 6.1968(11)
_cell_length_b 17.198(3)
_cell_length_c 8.2164(15)
_cell_measurement_reflns_used 1581
_cell_measurement_temperature 293(2)
_cell_measurement_theta_max 52.634
_cell_measurement_theta_min 4.737
_cell_volume 825.4(3)
_computing_cell_refinement 'Bruker SMART'
_computing_data_collection 'Bruker SMART'
_computing_data_reduction 'Bruker SHELXTL'
_computing_molecular_graphics 'Bruker SHELXTL'
_computing_publication_material 'Bruker SHELXTL'
_computing_structure_refinement 'SHELXL-2013 (Sheldrick, 2013)'
_computing_structure_solution 'Bruker SHELXTL'
_diffrn_ambient_temperature 293(2)
_diffrn_measured_fraction_theta_full 0.999
_diffrn_measured_fraction_theta_max 0.999
_diffrn_measurement_device_type 'CCD area detector'
_diffrn_measurement_method 'phi and omega scans'
_diffrn_radiation_type MoK\a
_diffrn_radiation_wavelength 0.71073
_diffrn_reflns_av_R_equivalents 0.0299
_diffrn_reflns_av_unetI/netI 0.0435
_diffrn_reflns_Laue_measured_fraction_full 0.999
_diffrn_reflns_Laue_measured_fraction_max 0.999
_diffrn_reflns_limit_h_max 7
_diffrn_reflns_limit_h_min -5
_diffrn_reflns_limit_k_max 17
_diffrn_reflns_limit_k_min -21
_diffrn_reflns_limit_l_max 10
_diffrn_reflns_limit_l_min -9
_diffrn_reflns_number 4967
_diffrn_reflns_point_group_measured_fraction_full 0.871
_diffrn_reflns_point_group_measured_fraction_max 0.865
_diffrn_reflns_theta_full 25.242
_diffrn_reflns_theta_max 25.999
_diffrn_reflns_theta_min 2.368
_exptl_absorpt_coefficient_mu 0.091
_exptl_absorpt_correction_T_max 0.7456
_exptl_absorpt_correction_T_min 0.5948
_exptl_absorpt_correction_type multi-scan
_exptl_absorpt_process_details sadabs
_exptl_crystal_colour colorless
_exptl_crystal_density_diffrn 1.321
_exptl_crystal_description prismatic
_exptl_crystal_F_000 352
_exptl_crystal_size_max 0.200
_exptl_crystal_size_mid 0.170
_exptl_crystal_size_min 0.130
_refine_diff_density_max 0.207
_refine_diff_density_min -0.178
_refine_diff_density_rms 0.035
_refine_ls_abs_structure_details
; 
 Flack x determined using 912 quotients [(I+)-(I-)]/[(I+)+(I-)] 
 (Parsons and Flack (2004), Acta Cryst. A60, s61). 
;
_refine_ls_abs_structure_Flack 0.1(9)
_refine_ls_extinction_method none
_refine_ls_goodness_of_fit_ref 1.048
_refine_ls_hydrogen_treatment constr
_refine_ls_matrix_type full
_refine_ls_number_parameters 221
_refine_ls_number_reflns 2823
_refine_ls_number_restraints 1
_refine_ls_restrained_S_all 1.048
_refine_ls_R_factor_all 0.0515
_refine_ls_R_factor_gt 0.0462
_refine_ls_shift/su_max 0.000
_refine_ls_shift/su_mean 0.000
_refine_ls_structure_factor_coef Fsqd
_refine_ls_weighting_details 'w=1/[\s^2^(Fo^2^)+(0.0581P)^2^+0.0879P] where P=(Fo^2^+2Fc^2^)/3'
_refine_ls_weighting_scheme calc
_refine_ls_wR_factor_gt 0.1108
_refine_ls_wR_factor_ref 0.1151
_reflns_Friedel_coverage 0.672
_reflns_Friedel_fraction_full 0.734
_reflns_Friedel_fraction_max 0.721
_reflns_number_gt 2548
_reflns_number_total 2823
_reflns_threshold_expression 'I > 2\s(I)'
_cod_data_source_file ja7b00140_si_006.cif
_cod_data_source_block cd16206
_cod_original_cell_volume 825.5(3)
_cod_database_code 4125664
_shelx_space_group_comment
; 
The symmetry employed for this shelxl refinement is uniquely defined 
by the following loop, which should always be used as a source of 
symmetry information in preference to the above space-group names. 
They are only intended as comments. 
;
_shelx_estimated_absorpt_t_min 0.982
_shelx_estimated_absorpt_t_max 0.988
_shelxl_version_number 2013-4

loop_
_space_group_symop_operation_xyz
'x, y, z'
'-x, y+1/2, -z'

loop_
_atom_site_label
_atom_site_type_symbol
_atom_site_fract_x
_atom_site_fract_y
_atom_site_fract_z
_atom_site_U_iso_or_equiv
_atom_site_adp_type
_atom_site_occupancy
_atom_site_site_symmetry_order
_atom_site_calc_flag
_atom_site_refinement_flags_posn
_atom_site_refinement_flags_adp
O1 O -0.1635(4) 0.38424(19) -0.1273(3) 0.0599(8) Uani 1 1 d . .
O2 O 0.6383(5) 0.2579(2) 0.4013(4) 0.0831(11) Uani 1 1 d . .
O3 O 0.2736(6) 0.58001(17) 0.1476(5) 0.0776(10) Uani 1 1 d . .
O4 O -0.1069(4) 0.50674(14) 0.2944(3) 0.0478(6) Uani 1 1 d . .
C1 C -0.0034(5) 0.3404(2) -0.0743(4) 0.0375(7) Uani 1 1 d . .
C2 C 0.0203(6) 0.2743(2) -0.1788(4) 0.0463(8) Uani 1 1 d . .
H2 H -0.0828 0.2699 -0.2905 0.056 Uiso 1 1 calc R U
C3 C 0.1800(6) 0.2204(2) -0.1235(4) 0.0471(9) Uani 1 1 d . .
H3 H 0.1862 0.1822 -0.2019 0.056 Uiso 1 1 calc R U
C4 C 0.3517(5) 0.2155(2) 0.0542(4) 0.0389(7) Uani 1 1 d . .
C5 C 0.2762(5) 0.27089(19) 0.1726(4) 0.0325(6) Uani 1 1 d . .
H5 H 0.1406 0.2457 0.1851 0.039 Uiso 1 1 calc R U
C6 C 0.4411(6) 0.2774(2) 0.3561(4) 0.0435(8) Uani 1 1 d . .
C7 C 0.3353(6) 0.3120(2) 0.4783(4) 0.0468(8) Uani 1 1 d . .
H7A H 0.4486 0.3143 0.5930 0.056 Uiso 1 1 calc R U
H7B H 0.2108 0.2790 0.4836 0.056 Uiso 1 1 calc R U
C8 C 0.2447(5) 0.3932(2) 0.4217(4) 0.0355(7) Uani 1 1 d . .
C9 C 0.0907(4) 0.39522(17) 0.2279(3) 0.0296(6) Uani 1 1 d . .
H9 H -0.0479 0.3662 0.2218 0.036 Uiso 1 1 calc R U
C10 C 0.1899(5) 0.35364(19) 0.1001(4) 0.0301(6) Uani 1 1 d . .
C11 C 0.0117(6) 0.4802(2) 0.1822(4) 0.0421(8) Uani 1 1 d . .
H11 H -0.0811 0.4860 0.0602 0.051 Uiso 1 1 calc R U
C12 C 0.2075(6) 0.5377(2) 0.2365(5) 0.0484(9) Uani 1 1 d . .
C13 C 0.2902(6) 0.5315(2) 0.4284(5) 0.0479(9) Uani 1 1 d . .
H13 H 0.3704 0.5775 0.4900 0.057 Uiso 1 1 calc R U
C14 C 0.4323(5) 0.4555(2) 0.4644(4) 0.0448(8) Uani 1 1 d . .
H14A H 0.5251 0.4511 0.3903 0.054 Uiso 1 1 calc R U
H14B H 0.5305 0.4524 0.5842 0.054 Uiso 1 1 calc R U
C15 C 0.1024(6) 0.4267(2) 0.5275(4) 0.0443(8) Uani 1 1 d . .
H15A H -0.0425 0.3997 0.5025 0.053 Uiso 1 1 calc R U
H15B H 0.1855 0.4240 0.6505 0.053 Uiso 1 1 calc R U
C16 C 0.0678(5) 0.5094(2) 0.4659(4) 0.0449(8) Uani 1 1 d . .
C17 C -0.0102(7) 0.5668(3) 0.5748(6) 0.0654(12) Uani 1 1 d . .
H17A H -0.0164 0.6180 0.5270 0.098 Uiso 1 1 calc R U
H17B H 0.0959 0.5664 0.6907 0.098 Uiso 1 1 calc R U
H17C H -0.1595 0.5523 0.5756 0.098 Uiso 1 1 calc R U
C18 C 0.3452(7) 0.1320(2) 0.1163(5) 0.0539(9) Uani 1 1 d . .
H18A H 0.1922 0.1194 0.1112 0.081 Uiso 1 1 calc R U
H18B H 0.4470 0.1271 0.2331 0.081 Uiso 1 1 calc R U
H18C H 0.3925 0.0970 0.0435 0.081 Uiso 1 1 calc R U
C19 C 0.5918(6) 0.2292(2) 0.0409(6) 0.0586(11) Uani 1 1 d . .
H19A H 0.6123 0.1959 -0.0465 0.088 Uiso 1 1 calc R U
H19B H 0.7065 0.2176 0.1499 0.088 Uiso 1 1 calc R U
H19C H 0.6057 0.2825 0.0112 0.088 Uiso 1 1 calc R U
C20 C 0.3713(5) 0.4010(2) 0.0531(4) 0.0387(7) Uani 1 1 d . .
H20A H 0.4014 0.3769 -0.0424 0.058 Uiso 1 1 calc R U
H20B H 0.5098 0.4029 0.1507 0.058 Uiso 1 1 calc R U
H20C H 0.3157 0.4529 0.0218 0.058 Uiso 1 1 calc R U

loop_
_atom_site_aniso_label
_atom_site_aniso_U_11
_atom_site_aniso_U_22
_atom_site_aniso_U_33
_atom_site_aniso_U_23
_atom_site_aniso_U_13
_atom_site_aniso_U_12
O1 0.0467(14) 0.081(2) 0.0364(13) 0.0018(13) -0.0063(10) 0.0185(14)
O2 0.0522(16) 0.119(3) 0.0555(17) -0.0213(18) -0.0125(13) 0.0394(18)
O3 0.108(3) 0.0449(18) 0.095(2) 0.0141(17) 0.054(2) -0.0107(16)
O4 0.0363(11) 0.0499(15) 0.0557(14) -0.0067(12) 0.0133(11) 0.0073(11)
C1 0.0336(16) 0.051(2) 0.0271(15) 0.0051(14) 0.0089(13) -0.0044(14)
C2 0.0493(19) 0.060(2) 0.0231(15) -0.0032(15) 0.0033(13) -0.0084(17)
C3 0.058(2) 0.048(2) 0.0355(18) -0.0115(16) 0.0170(16) -0.0124(18)
C4 0.0414(17) 0.0370(18) 0.0380(17) -0.0067(14) 0.0128(14) -0.0040(14)
C5 0.0268(13) 0.0378(17) 0.0318(15) 0.0019(13) 0.0082(11) -0.0038(12)
C6 0.0453(18) 0.0422(19) 0.0357(17) 0.0023(15) 0.0040(14) 0.0104(15)
C7 0.058(2) 0.053(2) 0.0259(15) 0.0052(15) 0.0080(14) 0.0074(17)
C8 0.0336(15) 0.0474(19) 0.0237(14) 0.0000(14) 0.0071(11) 0.0005(14)
C9 0.0248(13) 0.0357(16) 0.0276(14) 0.0041(13) 0.0077(11) -0.0025(12)
C10 0.0279(13) 0.0367(17) 0.0250(13) 0.0017(12) 0.0078(11) -0.0011(12)
C11 0.0415(18) 0.044(2) 0.0377(17) 0.0048(15) 0.0098(14) 0.0091(14)
C12 0.055(2) 0.0331(19) 0.064(2) 0.0025(17) 0.0290(19) 0.0027(16)
C13 0.0421(18) 0.046(2) 0.058(2) -0.0154(17) 0.0203(16) -0.0134(15)
C14 0.0318(16) 0.061(2) 0.0377(18) -0.0121(16) 0.0071(13) -0.0030(15)
C15 0.0430(18) 0.061(2) 0.0328(17) -0.0054(16) 0.0177(14) -0.0058(16)
C16 0.0370(17) 0.052(2) 0.0461(19) -0.0134(17) 0.0151(14) -0.0048(15)
C17 0.058(2) 0.070(3) 0.074(3) -0.028(2) 0.030(2) -0.004(2)
C18 0.062(2) 0.043(2) 0.054(2) -0.0033(18) 0.0167(18) -0.0012(18)
C19 0.051(2) 0.051(2) 0.083(3) -0.020(2) 0.035(2) -0.0047(17)
C20 0.0365(16) 0.047(2) 0.0377(16) 0.0015(14) 0.0189(13) -0.0038(14)

loop_
_atom_type_symbol
_atom_type_description
_atom_type_scat_dispersion_real
_atom_type_scat_dispersion_imag
_atom_type_scat_source
C C 0.0033 0.0016 'International Tables Vol C Tables 4.2.6.8 and 6.1.1.4'
H H 0.0000 0.0000 'International Tables Vol C Tables 4.2.6.8 and 6.1.1.4'
O O 0.0106 0.0060 'International Tables Vol C Tables 4.2.6.8 and 6.1.1.4'

loop_
_geom_angle_atom_site_label_1
_geom_angle_atom_site_label_2
_geom_angle_atom_site_label_3
_geom_angle
C11 O4 C16 104.9(2)
O1 C1 C2 120.4(3)
O1 C1 C10 122.1(3)
C2 C1 C10 117.4(3)
C3 C2 C1 123.7(3)
C3 C2 H2 118.2
C1 C2 H2 118.2
C2 C3 C4 125.7(3)
C2 C3 H3 117.2
C4 C3 H3 117.2
C3 C4 C18 106.8(3)
C3 C4 C5 108.3(3)
C18 C4 C5 108.8(3)
C3 C4 C19 108.1(3)
C18 C4 C19 107.4(3)
C5 C4 C19 116.9(3)
C6 C5 C4 115.3(3)
C6 C5 C10 110.0(3)
C4 C5 C10 117.3(2)
C6 C5 H5 104.2
C4 C5 H5 104.2
C10 C5 H5 104.2
O2 C6 C7 122.2(3)
O2 C6 C5 124.4(3)
C7 C6 C5 113.3(3)
C6 C7 C8 111.2(3)
C6 C7 H7A 109.4
C8 C7 H7A 109.4
C6 C7 H7B 109.4
C8 C7 H7B 109.4
H7A C7 H7B 108.0
C7 C8 C14 113.4(3)
C7 C8 C15 113.2(3)
C14 C8 C15 98.2(3)
C7 C8 C9 111.7(3)
C14 C8 C9 112.2(3)
C15 C8 C9 107.3(2)
C11 C9 C10 115.8(2)
C11 C9 C8 107.7(2)
C10 C9 C8 115.7(2)
C11 C9 H9 105.5
C10 C9 H9 105.5
C8 C9 H9 105.5
C20 C10 C1 104.5(2)
C20 C10 C9 114.3(3)
C1 C10 C9 109.5(2)
C20 C10 C5 113.1(2)
C1 C10 C5 106.2(2)
C9 C10 C5 108.8(2)
O4 C11 C12 97.8(3)
O4 C11 C9 109.5(3)
C12 C11 C9 112.8(3)
O4 C11 H11 112.0
C12 C11 H11 112.0
C9 C11 H11 112.0
O3 C12 C13 128.5(4)
O3 C12 C11 128.5(4)
C13 C12 C11 103.0(3)
C12 C13 C14 103.6(3)
C12 C13 C16 102.3(3)
C14 C13 C16 104.0(3)
C12 C13 H13 115.1
C14 C13 H13 115.1
C16 C13 H13 115.1
C8 C14 C13 101.9(2)
C8 C14 H14A 111.4
C13 C14 H14A 111.4
C8 C14 H14B 111.4
C13 C14 H14B 111.4
H14A C14 H14B 109.3
C16 C15 C8 102.0(3)
C16 C15 H15A 111.4
C8 C15 H15A 111.4
C16 C15 H15B 111.4
C8 C15 H15B 111.4
H15A C15 H15B 109.2
O4 C16 C15 105.8(3)
O4 C16 C17 108.0(3)
C15 C16 C17 117.1(3)
O4 C16 C13 103.7(3)
C15 C16 C13 105.2(3)
C17 C16 C13 115.8(3)
C16 C17 H17A 109.5
C16 C17 H17B 109.5
H17A C17 H17B 109.5
C16 C17 H17C 109.5
H17A C17 H17C 109.5
H17B C17 H17C 109.5
C4 C18 H18A 109.5
C4 C18 H18B 109.5
H18A C18 H18B 109.5
C4 C18 H18C 109.5
H18A C18 H18C 109.5
H18B C18 H18C 109.5
C4 C19 H19A 109.5
C4 C19 H19B 109.5
H19A C19 H19B 109.5
C4 C19 H19C 109.5
H19A C19 H19C 109.5
H19B C19 H19C 109.5
C10 C20 H20A 109.5
C10 C20 H20B 109.5
H20A C20 H20B 109.5
C10 C20 H20C 109.5
H20A C20 H20C 109.5
H20B C20 H20C 109.5

loop_
_geom_bond_atom_site_label_1
_geom_bond_atom_site_label_2
_geom_bond_distance
O1 C1 1.206(4)
O2 C6 1.200(4)
O3 C12 1.196(4)
O4 C11 1.431(4)
O4 C16 1.464(4)
C1 C2 1.462(5)
C1 C10 1.548(4)
C2 C3 1.320(5)
C2 H2 0.9300
C3 C4 1.495(5)
C3 H3 0.9300
C4 C18 1.530(5)
C4 C5 1.542(4)
C4 C19 1.545(5)
C5 C6 1.517(4)
C5 C10 1.566(4)
C5 H5 0.9800
C6 C7 1.494(5)
C7 C8 1.520(5)
C7 H7A 0.9700
C7 H7B 0.9700
C8 C14 1.533(5)
C8 C15 1.541(4)
C8 C9 1.560(4)
C9 C11 1.548(5)
C9 C10 1.556(4)
C9 H9 0.9800
C10 C20 1.538(4)
C11 C12 1.512(5)
C11 H11 0.9800
C12 C13 1.490(5)
C13 C14 1.548(5)
C13 C16 1.556(5)
C13 H13 0.9800
C14 H14A 0.9700
C14 H14B 0.9700
C15 C16 1.500(5)
C15 H15A 0.9700
C15 H15B 0.9700
C16 C17 1.515(5)
C17 H17A 0.9600
C17 H17B 0.9600
C17 H17C 0.9600
C18 H18A 0.9600
C18 H18B 0.9600
C18 H18C 0.9600
C19 H19A 0.9600
C19 H19B 0.9600
C19 H19C 0.9600
C20 H20A 0.9600
C20 H20B 0.9600
C20 H20C 0.9600

loop_
_geom_torsion_atom_site_label_1
_geom_torsion_atom_site_label_2
_geom_torsion_atom_site_label_3
_geom_torsion_atom_site_label_4
_geom_torsion
O1 C1 C2 C3 -174.2(3)
C10 C1 C2 C3 8.9(5)
C1 C2 C3 C4 3.5(6)
C2 C3 C4 C18 130.5(4)
C2 C3 C4 C5 13.4(5)
C2 C3 C4 C19 -114.2(4)
C3 C4 C5 C6 -175.9(3)
C18 C4 C5 C6 68.4(4)
C19 C4 C5 C6 -53.5(4)
C3 C4 C5 C10 -43.9(3)
C18 C4 C5 C10 -159.6(3)
C19 C4 C5 C10 78.5(4)
C4 C5 C6 O2 17.6(5)
C10 C5 C6 O2 -117.7(4)
C4 C5 C6 C7 -163.2(3)
C10 C5 C6 C7 61.4(4)
O2 C6 C7 C8 119.9(4)
C5 C6 C7 C8 -59.3(4)
C6 C7 C8 C14 -77.8(4)
C6 C7 C8 C15 171.4(3)
C6 C7 C8 C9 50.2(4)
C7 C8 C9 C11 -178.8(3)
C14 C8 C9 C11 -50.2(3)
C15 C8 C9 C11 56.6(3)
C7 C8 C9 C10 -47.5(3)
C14 C8 C9 C10 81.2(3)
C15 C8 C9 C10 -172.1(3)
O1 C1 C10 C20 -91.9(4)
C2 C1 C10 C20 85.0(3)
O1 C1 C10 C9 31.0(4)
C2 C1 C10 C9 -152.1(3)
O1 C1 C10 C5 148.4(3)
C2 C1 C10 C5 -34.8(3)
C11 C9 C10 C20 48.7(3)
C8 C9 C10 C20 -78.8(3)
C11 C9 C10 C1 -68.2(3)
C8 C9 C10 C1 164.4(2)
C11 C9 C10 C5 176.1(2)
C8 C9 C10 C5 48.7(3)
C6 C5 C10 C20 74.6(3)
C4 C5 C10 C20 -59.8(3)
C6 C5 C10 C1 -171.4(2)
C4 C5 C10 C1 54.2(3)
C6 C5 C10 C9 -53.6(3)
C4 C5 C10 C9 172.1(2)
C16 O4 C11 C12 -51.0(3)
C16 O4 C11 C9 66.6(3)
C10 C9 C11 O4 171.1(2)
C8 C9 C11 O4 -57.6(3)
C10 C9 C11 C12 -81.1(3)
C8 C9 C11 C12 50.2(3)
O4 C11 C12 O3 -127.2(4)
C9 C11 C12 O3 117.8(4)
O4 C11 C12 C13 50.1(3)
C9 C11 C12 C13 -64.9(3)
O3 C12 C13 C14 -104.8(4)
C11 C12 C13 C14 77.9(3)
O3 C12 C13 C16 147.3(4)
C11 C12 C13 C16 -30.0(3)
C7 C8 C14 C13 -168.9(3)
C15 C8 C14 C13 -49.2(3)
C9 C8 C14 C13 63.3(3)
C12 C13 C14 C8 -77.4(3)
C16 C13 C14 C8 29.2(3)
C7 C8 C15 C16 171.4(3)
C14 C8 C15 C16 51.5(3)
C9 C8 C15 C16 -64.8(3)
C11 O4 C16 C15 -77.5(3)
C11 O4 C16 C17 156.3(3)
C11 O4 C16 C13 32.9(3)
C8 C15 C16 O4 75.7(3)
C8 C15 C16 C17 -163.9(3)
C8 C15 C16 C13 -33.6(3)
C12 C13 C16 O4 -0.4(4)
C14 C13 C16 O4 -108.0(3)
C12 C13 C16 C15 110.4(3)
C14 C13 C16 C15 2.8(3)
C12 C13 C16 C17 -118.6(4)
C14 C13 C16 C17 133.8(4)
